data_1575258
loop_
_publ_author_name
'Surampudi, Anuja Venkata Sai Durga'
'Prasad, Sai Ram'
'Swain, Debasish'
'Soujanya, Yarasi'
'Ramakrishna, Sistla'
'Balasubramanian, Sridhar'

_publ_section_title
;
 Influence of the crystallisation approach on multicomponent systems of
 palmatine chloride
;
_journal_issue 35
_journal_name_full CrystEngComm
_journal_page_first 5901
_journal_page_last 5917
_journal_paper_doi 10.1039/D5CE00441A
_journal_volume 27
_journal_year 2025
_chemical_formula_moiety 'C21 H22 N O4, C7 H5 O5, 2(H2 O)'
_chemical_formula_sum 'C28 H31 N O11'
_chemical_formula_weight 557.54
_space_group_crystal_system monoclinic
_space_group_IT_number 14
_space_group_name_Hall '-P 2ybc'
_space_group_name_H-M_alt 'P 1 21/c 1'
_atom_sites_solution_hydrogens mixed
_audit_creation_method SHELXL-2018/3
_audit_update_record
;
2025-04-24 deposited with the CCDC.	2025-07-23 downloaded from the CCDC.
;
_cell_angle_alpha 90
_cell_angle_beta 103.2139(7)
_cell_angle_gamma 90
_cell_formula_units_Z 4
_cell_length_a 10.50700(10)
_cell_length_b 10.7999(2)
_cell_length_c 22.6843(3)
_cell_measurement_reflns_used 9903
_cell_measurement_temperature 100(2)
_cell_measurement_theta_max 30.472
_cell_measurement_theta_min 2.385
_cell_volume 2505.94(6)
_computing_structure_refinement 'SHELXL-2018/3 (Sheldrick, 2018)'
_computing_structure_solution 'SHELXT 2018/2 (Sheldrick, 2018)'
_diffrn_ambient_temperature 100(2)
_diffrn_measured_fraction_theta_full 0.999
_diffrn_measured_fraction_theta_max 0.965
_diffrn_measurement_device_type 'Bruker D8 QUEST PHOTON-100'
_diffrn_measurement_method '\w and \f'
_diffrn_radiation_type MoK\a
_diffrn_radiation_wavelength 0.71073
_diffrn_reflns_av_R_equivalents 0.1581
_diffrn_reflns_av_unetI/netI 0.0967
_diffrn_reflns_Laue_measured_fraction_full 0.999
_diffrn_reflns_Laue_measured_fraction_max 0.965
_diffrn_reflns_limit_h_max 14
_diffrn_reflns_limit_h_min -14
_diffrn_reflns_limit_k_max 14
_diffrn_reflns_limit_k_min -14
_diffrn_reflns_limit_l_max 32
_diffrn_reflns_limit_l_min -32
_diffrn_reflns_number 51353
_diffrn_reflns_point_group_measured_fraction_full 0.999
_diffrn_reflns_point_group_measured_fraction_max 0.965
_diffrn_reflns_theta_full 25.242
_diffrn_reflns_theta_max 30.552
_diffrn_reflns_theta_min 1.991
_exptl_absorpt_coefficient_mu 0.115
_exptl_absorpt_correction_T_max 0.7461
_exptl_absorpt_correction_T_min 0.6712
_exptl_absorpt_correction_type multi-scan
_exptl_absorpt_process_details
;
 SADABS 2016/2: Krause, L., Herbst-Irmer, R., Sheldrick G.M. & Stalke D.,
 J. Appl. Cryst. 48 (2015) 3-10
;
_exptl_crystal_colour Yellow
_exptl_crystal_density_diffrn 1.478
_exptl_crystal_description PLATE
_exptl_crystal_F_000 1176
_exptl_crystal_size_max 0.220
_exptl_crystal_size_mid 0.140
_exptl_crystal_size_min 0.080
_refine_diff_density_max 0.434
_refine_diff_density_min -0.251
_refine_diff_density_rms 0.065
_refine_ls_extinction_method none
_refine_ls_goodness_of_fit_ref 1.013
_refine_ls_hydrogen_treatment mixed
_refine_ls_matrix_type full
_refine_ls_number_parameters 393
_refine_ls_number_reflns 7416
_refine_ls_number_restraints 7
_refine_ls_restrained_S_all 1.013
_refine_ls_R_factor_all 0.0904
_refine_ls_R_factor_gt 0.0426
_refine_ls_shift/su_max 0.001
_refine_ls_shift/su_mean 0.000
_refine_ls_structure_factor_coef Fsqd
_refine_ls_weighting_details 'w=1/[\s^2^(Fo^2^)+(0.0470P)^2^] where P=(Fo^2^+2Fc^2^)/3'
_refine_ls_weighting_scheme calc
_refine_ls_wR_factor_gt 0.1035
_refine_ls_wR_factor_ref 0.1173
_reflns_Friedel_coverage 0.000
_reflns_number_gt 5014
_reflns_number_total 7416
_reflns_threshold_expression 'I > 2\s(I)'
_cod_data_source_file d5ce00441a2.cif
_cod_data_source_block KB1364_0m_a
_cod_depositor_comments 'Adding full bibliography for 1575258--1575260.cif.'
_cod_original_sg_symbol_H-M 'P 21/c'
_cod_database_code 1575258
_shelx_shelxl_version_number 2018/3
_shelx_space_group_comment
;
The symmetry employed for this shelxl refinement is uniquely defined
by the following loop, which should always be used as a source of
symmetry information in preference to the above space-group names.
They are only intended as comments.
;
_shelx_estimated_absorpt_t_min 0.975
_shelx_estimated_absorpt_t_max 0.991

loop_
_space_group_symop_operation_xyz
'x, y, z'
'-x, y+1/2, -z+1/2'
'-x, -y, -z'
'x, -y-1/2, z-1/2'

loop_
_atom_site_label
_atom_site_type_symbol
_atom_site_fract_x
_atom_site_fract_y
_atom_site_fract_z
_atom_site_U_iso_or_equiv
_atom_site_adp_type
_atom_site_occupancy
_atom_site_site_symmetry_order
_atom_site_calc_flag
_atom_site_refinement_flags_posn
_atom_site_refinement_flags_adp
_atom_site_refinement_flags_occupancy
_atom_site_disorder_assembly
_atom_site_disorder_group
C1 C 0.88786(14) -0.14529(13) 0.48029(6) 0.0168(2) Uani 1 1 d . . . . .
C2 C 0.98037(14) -0.16496(14) 0.53549(6) 0.0179(3) Uani 1 1 d . . . . .
C3 C 0.96943(14) -0.09994(14) 0.58692(6) 0.0191(3) Uani 1 1 d . . . . .
H3 H 1.028592 -0.115987 0.624553 0.023 Uiso 1 1 calc R U . . .
C4 C 0.87144(14) -0.01090(14) 0.58334(6) 0.0183(3) Uani 1 1 d . . . . .
C5 C 0.78425(13) 0.01354(13) 0.52825(6) 0.0164(2) Uani 1 1 d . . . . .
C6 C 0.79186(14) -0.05620(13) 0.47667(6) 0.0173(3) Uani 1 1 d . . . . .
H6 H 0.730926 -0.041988 0.439348 0.021 Uiso 1 1 calc R U . . .
C7 C 0.68415(13) 0.11023(13) 0.52466(6) 0.0161(2) Uani 1 1 d . . . . .
C8 C 0.82196(15) 0.19354(16) 0.62024(7) 0.0230(3) Uani 1 1 d . . . . .
H8A H 0.807427 0.240122 0.655710 0.028 Uiso 1 1 calc R U . . .
H8B H 0.895123 0.233098 0.606499 0.028 Uiso 1 1 calc R U . . .
C9 C 0.85681(15) 0.06061(16) 0.63817(6) 0.0229(3) Uani 1 1 d . . . . .
H9A H 0.939657 0.057944 0.669462 0.028 Uiso 1 1 calc R U . . .
H9B H 0.787244 0.023048 0.655315 0.028 Uiso 1 1 calc R U . . .
C10 C 0.57437(13) 0.12031(13) 0.47816(6) 0.0168(3) Uani 1 1 d . . . . .
H10 H 0.560208 0.061302 0.446262 0.020 Uiso 1 1 calc R U . . .
C11 C 0.48241(13) 0.21628(13) 0.47678(6) 0.0163(2) Uani 1 1 d . . . . .
C12 C 0.50405(13) 0.30249(14) 0.52563(6) 0.0165(2) Uani 1 1 d . . . . .
C13 C 0.61666(14) 0.28869(14) 0.57161(6) 0.0179(3) Uani 1 1 d . . . . .
H13 H 0.633110 0.345691 0.604373 0.021 Uiso 1 1 calc R U . . .
C14 C 0.41444(14) 0.39979(14) 0.52708(6) 0.0171(2) Uani 1 1 d . . . . .
C15 C 0.30315(14) 0.40967(14) 0.48100(6) 0.0184(3) Uani 1 1 d . . . . .
C16 C 0.28217(14) 0.32465(14) 0.43205(6) 0.0192(3) Uani 1 1 d . . . . .
H16 H 0.206007 0.332384 0.400302 0.023 Uiso 1 1 calc R U . . .
C17 C 0.36992(14) 0.23115(14) 0.42960(6) 0.0183(3) Uani 1 1 d . . . . .
H17 H 0.354609 0.176361 0.395949 0.022 Uiso 1 1 calc R U . . .
C18 C 0.82021(15) -0.19525(15) 0.37553(6) 0.0227(3) Uani 1 1 d . . . . .
H18A H 0.835509 -0.111168 0.362446 0.034 Uiso 1 1 calc R U . . .
H18B H 0.728839 -0.203405 0.378264 0.034 Uiso 1 1 calc R U . . .
H18C H 0.838696 -0.255120 0.346112 0.034 Uiso 1 1 calc R U . . .
C19 C 1.17843(16) -0.26250(16) 0.58693(7) 0.0247(3) Uani 1 1 d . . . . .
H19A H 1.246814 -0.316624 0.578308 0.037 Uiso 1 1 calc R U . . .
H19B H 1.142412 -0.299182 0.619137 0.037 Uiso 1 1 calc R U . . .
H19C H 1.215831 -0.181175 0.599994 0.037 Uiso 1 1 calc R U . . .
C20 C 0.37868(15) 0.46759(15) 0.62063(6) 0.0225(3) Uani 1 1 d . . . . .
H20A H 0.284477 0.460291 0.603607 0.034 Uiso 1 1 calc R U . . .
H20B H 0.395490 0.538329 0.648389 0.034 Uiso 1 1 calc R U . . .
H20C H 0.410838 0.391659 0.642730 0.034 Uiso 1 1 calc R U . . .
C21 C 0.09980(16) 0.51157(15) 0.44069(7) 0.0248(3) Uani 1 1 d . . . . .
H21A H 0.116854 0.521116 0.400227 0.037 Uiso 1 1 calc R U . . .
H21B H 0.049029 0.582529 0.449497 0.037 Uiso 1 1 calc R U . . .
H21C H 0.050309 0.435178 0.442198 0.037 Uiso 1 1 calc R U . . .
N1 N 0.70174(12) 0.19763(12) 0.57075(5) 0.0179(2) Uani 1 1 d . . . . .
O1 O 0.90418(11) -0.21868(10) 0.43354(5) 0.0210(2) Uani 1 1 d . . . . .
O2 O 1.07621(11) -0.24860(10) 0.53323(5) 0.0214(2) Uani 1 1 d . . . . .
O3 O 0.44484(11) 0.48585(10) 0.57265(5) 0.0203(2) Uani 1 1 d . . . . .
O4 O 0.22141(11) 0.50558(10) 0.48475(5) 0.0223(2) Uani 1 1 d . . . . .
C22 C 0.67438(12) 0.65156(13) 0.72978(6) 0.0133(2) Uani 1 1 d . . . . .
C23 C 0.79511(13) 0.69172(13) 0.72126(6) 0.0141(2) Uani 1 1 d . . . . .
H23 H 0.808030 0.776819 0.713765 0.017 Uiso 1 1 calc R U . . .
C24 C 0.89670(12) 0.60781(13) 0.72368(6) 0.0134(2) Uani 1 1 d . . . . .
C25 C 0.87749(12) 0.48246(13) 0.73394(6) 0.0134(2) Uani 1 1 d . . . . .
C26 C 0.75530(12) 0.44247(13) 0.74181(6) 0.0142(2) Uani 1 1 d . . . . .
C27 C 0.65389(12) 0.52622(13) 0.73995(6) 0.0150(2) Uani 1 1 d . . . . .
H27 H 0.571613 0.498558 0.745517 0.018 Uiso 1 1 calc R U . . .
C28 C 0.56794(13) 0.74479(13) 0.72922(6) 0.0162(2) Uani 1 1 d . . . . .
O5 O 0.58636(10) 0.85471(10) 0.71555(5) 0.0202(2) Uani 1 1 d . . . . .
O6 O 0.46464(10) 0.70626(10) 0.74408(6) 0.0223(2) Uani 1 1 d . . . . .
O7 O 1.01329(10) 0.65317(10) 0.71586(5) 0.01747(19) Uani 1 1 d D . . . .
H1O H 1.075(2) 0.5956(19) 0.7198(11) 0.044(7) Uiso 1 1 d D . . . .
O8 O 0.97765(10) 0.40065(9) 0.73639(5) 0.0174(2) Uani 1 1 d D . . . .
H2O H 0.956(2) 0.3272(11) 0.7481(9) 0.024(5) Uiso 1 1 d D . . . .
O9 O 0.74630(10) 0.31874(10) 0.75150(6) 0.0207(2) Uani 1 1 d D . . . .
H3O H 0.6655(17) 0.298(2) 0.7534(11) 0.036(6) Uiso 1 1 d D . . . .
O1W O 0.23805(11) 0.53260(10) 0.72470(5) 0.0209(2) Uani 1 1 d D . . . .
H1W H 0.280(3) 0.4665(17) 0.7434(12) 0.061(9) Uiso 1 1 d D . . . .
H2W H 0.3033(18) 0.5864(18) 0.7304(11) 0.042(7) Uiso 1 1 d D . . . .
O2W O 0.50511(13) 1.06295(12) 0.64309(5) 0.0272(2) Uani 1 1 d D . . . .
H3W H 0.522(2) 0.9893(16) 0.6620(10) 0.031(6) Uiso 1 1 d D . . . .
H4W H 0.509(3) 1.115(2) 0.6754(10) 0.054(8) Uiso 1 1 d D . . . .

loop_
_atom_site_aniso_label
_atom_site_aniso_U_11
_atom_site_aniso_U_22
_atom_site_aniso_U_33
_atom_site_aniso_U_23
_atom_site_aniso_U_13
_atom_site_aniso_U_12
C1 0.0164(6) 0.0173(6) 0.0170(5) -0.0004(5) 0.0042(5) 0.0007(5)
C2 0.0159(6) 0.0193(7) 0.0186(6) 0.0017(5) 0.0041(5) 0.0015(5)
C3 0.0162(6) 0.0223(7) 0.0185(5) 0.0005(5) 0.0033(4) 0.0014(5)
C4 0.0162(6) 0.0226(7) 0.0169(5) -0.0006(5) 0.0055(4) -0.0006(5)
C5 0.0149(6) 0.0179(6) 0.0175(5) 0.0007(5) 0.0059(4) 0.0006(5)
C6 0.0173(6) 0.0178(7) 0.0171(5) 0.0010(5) 0.0045(4) 0.0006(5)
C7 0.0152(6) 0.0167(6) 0.0177(5) -0.0010(5) 0.0064(5) -0.0003(5)
C8 0.0159(6) 0.0285(8) 0.0226(6) -0.0082(6) 0.0005(5) 0.0008(5)
C9 0.0203(6) 0.0317(8) 0.0164(5) -0.0023(6) 0.0033(5) 0.0038(6)
C10 0.0164(6) 0.0182(7) 0.0165(5) -0.0007(5) 0.0050(5) -0.0001(5)
C11 0.0153(6) 0.0171(7) 0.0174(5) -0.0001(5) 0.0055(4) -0.0010(5)
C12 0.0153(6) 0.0175(6) 0.0177(5) -0.0007(5) 0.0059(5) -0.0010(5)
C13 0.0151(6) 0.0193(7) 0.0205(6) -0.0028(5) 0.0064(5) -0.0011(5)
C14 0.0167(6) 0.0171(6) 0.0190(5) -0.0026(5) 0.0069(5) -0.0012(5)
C15 0.0181(6) 0.0182(7) 0.0199(6) 0.0000(5) 0.0061(5) 0.0008(5)
C16 0.0194(6) 0.0207(7) 0.0177(6) 0.0004(5) 0.0048(5) 0.0009(5)
C17 0.0181(6) 0.0195(7) 0.0174(6) -0.0013(5) 0.0043(5) 0.0004(5)
C18 0.0225(7) 0.0263(8) 0.0185(6) -0.0012(5) 0.0031(5) 0.0024(6)
C19 0.0202(7) 0.0292(8) 0.0233(6) 0.0042(6) 0.0024(5) 0.0064(6)
C20 0.0222(7) 0.0272(8) 0.0196(6) -0.0017(5) 0.0081(5) 0.0008(6)
C21 0.0225(7) 0.0229(8) 0.0279(7) -0.0013(6) 0.0036(6) 0.0063(6)
N1 0.0147(5) 0.0209(6) 0.0186(5) -0.0031(5) 0.0048(4) -0.0005(4)
O1 0.0229(5) 0.0225(5) 0.0174(4) -0.0010(4) 0.0041(4) 0.0052(4)
O2 0.0188(5) 0.0226(5) 0.0222(5) 0.0002(4) 0.0032(4) 0.0061(4)
O3 0.0218(5) 0.0200(5) 0.0212(4) -0.0050(4) 0.0089(4) -0.0032(4)
O4 0.0224(5) 0.0213(5) 0.0227(5) -0.0026(4) 0.0041(4) 0.0061(4)
C22 0.0093(5) 0.0135(6) 0.0174(5) -0.0006(5) 0.0036(4) 0.0011(4)
C23 0.0113(5) 0.0128(6) 0.0186(5) 0.0010(5) 0.0046(4) 0.0000(4)
C24 0.0094(5) 0.0150(6) 0.0163(5) 0.0004(4) 0.0038(4) -0.0007(5)
C25 0.0099(5) 0.0139(6) 0.0172(5) -0.0001(4) 0.0046(4) 0.0010(4)
C26 0.0103(5) 0.0118(6) 0.0210(5) -0.0008(5) 0.0047(4) -0.0006(4)
C27 0.0094(5) 0.0145(6) 0.0213(5) -0.0003(5) 0.0042(4) 0.0008(4)
C28 0.0114(5) 0.0143(6) 0.0235(6) -0.0005(5) 0.0054(5) 0.0008(5)
O5 0.0159(4) 0.0131(5) 0.0325(5) 0.0028(4) 0.0075(4) 0.0024(4)
O6 0.0139(5) 0.0155(5) 0.0409(6) 0.0024(4) 0.0132(4) 0.0024(4)
O7 0.0104(4) 0.0150(5) 0.0288(5) 0.0027(4) 0.0083(4) -0.0002(4)
O8 0.0112(4) 0.0121(5) 0.0300(5) 0.0009(4) 0.0072(4) 0.0017(4)
O9 0.0118(4) 0.0108(5) 0.0418(6) 0.0014(4) 0.0107(4) -0.0005(3)
O1W 0.0141(4) 0.0185(5) 0.0320(5) 0.0025(4) 0.0090(4) 0.0005(4)
O2W 0.0325(6) 0.0253(6) 0.0239(5) 0.0029(5) 0.0068(4) 0.0051(5)

loop_
_atom_type_symbol
_atom_type_description
_atom_type_scat_dispersion_real
_atom_type_scat_dispersion_imag
_atom_type_scat_source
C C 0.0033 0.0016 'International Tables Vol C Tables 4.2.6.8 and 6.1.1.4'
H H 0.0000 0.0000 'International Tables Vol C Tables 4.2.6.8 and 6.1.1.4'
N N 0.0061 0.0033 'International Tables Vol C Tables 4.2.6.8 and 6.1.1.4'
O O 0.0106 0.0060 'International Tables Vol C Tables 4.2.6.8 and 6.1.1.4'

loop_
_geom_angle_atom_site_label_1
_geom_angle_atom_site_label_2
_geom_angle_atom_site_label_3
_geom_angle
_geom_angle_site_symmetry_1
_geom_angle_site_symmetry_3
_geom_angle_publ_flag
O1 C1 C6 125.25(13) . . ?
O1 C1 C2 114.67(12) . . ?
C6 C1 C2 120.08(13) . . ?
O2 C2 C3 124.80(13) . . ?
O2 C2 C1 115.48(12) . . ?
C3 C2 C1 119.71(13) . . ?
C2 C3 C4 120.03(13) . . ?
C2 C3 H3 120.0 . . ?
C4 C3 H3 120.0 . . ?
C5 C4 C3 120.42(13) . . ?
C5 C4 C9 118.29(13) . . ?
C3 C4 C9 121.29(13) . . ?
C4 C5 C6 119.49(13) . . ?
C4 C5 C7 119.90(12) . . ?
C6 C5 C7 120.60(12) . . ?
C1 C6 C5 120.12(13) . . ?
C1 C6 H6 119.9 . . ?
C5 C6 H6 119.9 . . ?
C10 C7 N1 117.81(13) . . ?
C10 C7 C5 124.14(13) . . ?
N1 C7 C5 118.05(12) . . ?
N1 C8 C9 110.04(12) . . ?
N1 C8 H8A 109.7 . . ?
C9 C8 H8A 109.7 . . ?
N1 C8 H8B 109.7 . . ?
C9 C8 H8B 109.7 . . ?
H8A C8 H8B 108.2 . . ?
C4 C9 C8 109.24(12) . . ?
C4 C9 H9A 109.8 . . ?
C8 C9 H9A 109.8 . . ?
C4 C9 H9B 109.8 . . ?
C8 C9 H9B 109.8 . . ?
H9A C9 H9B 108.3 . . ?
C7 C10 C11 121.58(13) . . ?
C7 C10 H10 119.2 . . ?
C11 C10 H10 119.2 . . ?
C17 C11 C10 123.42(13) . . ?
C17 C11 C12 118.20(13) . . ?
C10 C11 C12 118.38(13) . . ?
C13 C12 C14 121.11(13) . . ?
C13 C12 C11 117.96(13) . . ?
C14 C12 C11 120.93(13) . . ?
N1 C13 C12 121.69(13) . . ?
N1 C13 H13 119.2 . . ?
C12 C13 H13 119.2 . . ?
O3 C14 C15 121.88(13) . . ?
O3 C14 C12 118.58(13) . . ?
C15 C14 C12 119.43(13) . . ?
O4 C15 C14 116.62(13) . . ?
O4 C15 C16 123.67(13) . . ?
C14 C15 C16 119.66(13) . . ?
C17 C16 C15 121.37(13) . . ?
C17 C16 H16 119.3 . . ?
C15 C16 H16 119.3 . . ?
C16 C17 C11 120.36(13) . . ?
C16 C17 H17 119.8 . . ?
C11 C17 H17 119.8 . . ?
O1 C18 H18A 109.5 . . ?
O1 C18 H18B 109.5 . . ?
H18A C18 H18B 109.5 . . ?
O1 C18 H18C 109.5 . . ?
H18A C18 H18C 109.5 . . ?
H18B C18 H18C 109.5 . . ?
O2 C19 H19A 109.5 . . ?
O2 C19 H19B 109.5 . . ?
H19A C19 H19B 109.5 . . ?
O2 C19 H19C 109.5 . . ?
H19A C19 H19C 109.5 . . ?
H19B C19 H19C 109.5 . . ?
O3 C20 H20A 109.5 . . ?
O3 C20 H20B 109.5 . . ?
H20A C20 H20B 109.5 . . ?
O3 C20 H20C 109.5 . . ?
H20A C20 H20C 109.5 . . ?
H20B C20 H20C 109.5 . . ?
O4 C21 H21A 109.5 . . ?
O4 C21 H21B 109.5 . . ?
H21A C21 H21B 109.5 . . ?
O4 C21 H21C 109.5 . . ?
H21A C21 H21C 109.5 . . ?
H21B C21 H21C 109.5 . . ?
C13 N1 C7 122.58(13) . . ?
C13 N1 C8 117.91(12) . . ?
C7 N1 C8 119.47(12) . . ?
C1 O1 C18 116.84(12) . . ?
C2 O2 C19 116.95(12) . . ?
C14 O3 C20 114.16(12) . . ?
C15 O4 C21 117.76(12) . . ?
C23 C22 C27 120.20(12) . . ?
C23 C22 C28 119.27(12) . . ?
C27 C22 C28 120.52(11) . . ?
C24 C23 C22 120.36(13) . . ?
C24 C23 H23 119.8 . . ?
C22 C23 H23 119.8 . . ?
O7 C24 C23 117.59(12) . . ?
O7 C24 C25 122.46(12) . . ?
C23 C24 C25 119.95(12) . . ?
O8 C25 C24 119.65(11) . . ?
O8 C25 C26 120.96(12) . . ?
C24 C25 C26 119.39(12) . . ?
O9 C26 C27 124.22(11) . . ?
O9 C26 C25 114.95(12) . . ?
C27 C26 C25 120.83(13) . . ?
C26 C27 C22 119.27(12) . . ?
C26 C27 H27 120.4 . . ?
C22 C27 H27 120.4 . . ?
O5 C28 O6 124.23(13) . . ?
O5 C28 C22 118.69(12) . . ?
O6 C28 C22 117.06(12) . . ?
C24 O7 H1O 113.0(17) . . ?
C25 O8 H2O 110.0(14) . . ?
C26 O9 H3O 110.8(15) . . ?
H1W O1W H2W 100(2) . . ?
H3W O2W H4W 101(2) . . ?

loop_
_geom_bond_atom_site_label_1
_geom_bond_atom_site_label_2
_geom_bond_distance
_geom_bond_site_symmetry_2
_geom_bond_publ_flag
C1 O1 1.3658(16) . ?
C1 C6 1.3828(19) . ?
C1 C2 1.4148(18) . ?
C2 O2 1.3625(17) . ?
C2 C3 1.3888(19) . ?
C3 C4 1.3975(19) . ?
C3 H3 0.9500 . ?
C4 C5 1.3956(18) . ?
C4 C9 1.5014(19) . ?
C5 C6 1.4089(18) . ?
C5 C7 1.4710(19) . ?
C6 H6 0.9500 . ?
C7 C10 1.3780(18) . ?
C7 N1 1.3892(18) . ?
C8 N1 1.4865(18) . ?
C8 C9 1.514(2) . ?
C8 H8A 0.9900 . ?
C8 H8B 0.9900 . ?
C9 H9A 0.9900 . ?
C9 H9B 0.9900 . ?
C10 C11 1.4125(19) . ?
C10 H10 0.9500 . ?
C11 C17 1.4106(18) . ?
C11 C12 1.4254(19) . ?
C12 C13 1.3950(18) . ?
C12 C14 1.4163(19) . ?
C13 N1 1.3321(18) . ?
C13 H13 0.9500 . ?
C14 O3 1.3724(17) . ?
C14 C15 1.3830(19) . ?
C15 O4 1.3606(17) . ?
C15 C16 1.4187(19) . ?
C16 C17 1.3770(19) . ?
C16 H16 0.9500 . ?
C17 H17 0.9500 . ?
C18 O1 1.4294(17) . ?
C18 H18A 0.9800 . ?
C18 H18B 0.9800 . ?
C18 H18C 0.9800 . ?
C19 O2 1.4359(17) . ?
C19 H19A 0.9800 . ?
C19 H19B 0.9800 . ?
C19 H19C 0.9800 . ?
C20 O3 1.4328(16) . ?
C20 H20A 0.9800 . ?
C20 H20B 0.9800 . ?
C20 H20C 0.9800 . ?
C21 O4 1.4325(18) . ?
C21 H21A 0.9800 . ?
C21 H21B 0.9800 . ?
C21 H21C 0.9800 . ?
C22 C23 1.3952(17) . ?
C22 C27 1.3981(19) . ?
C22 C28 1.5028(18) . ?
C23 C24 1.3918(17) . ?
C23 H23 0.9500 . ?
C24 O7 1.3680(15) . ?
C24 C25 1.3961(19) . ?
C25 O8 1.3655(15) . ?
C25 C26 1.4041(17) . ?
C26 O9 1.3609(17) . ?
C26 C27 1.3909(17) . ?
C27 H27 0.9500 . ?
C28 O5 1.2531(18) . ?
C28 O6 1.2775(17) . ?
O7 H1O 0.887(16) . ?
O8 H2O 0.884(9) . ?
O9 H3O 0.887(16) . ?
O1W H1W 0.893(10) . ?
O1W H2W 0.886(10) . ?
O2W H3W 0.902(15) . ?
O2W H4W 0.914(16) . ?

loop_
_geom_hbond_atom_site_label_D
_geom_hbond_atom_site_label_H
_geom_hbond_atom_site_label_A
_geom_hbond_distance_DH
_geom_hbond_distance_HA
_geom_hbond_distance_DA
_geom_hbond_angle_DHA
_geom_hbond_site_symmetry_A
_geom_hbond_publ_flag
O7 H1O O1W 0.887(16) 1.824(18) 2.6639(15) 157(2) 1_655 yes
O8 H2O O7 0.884(9) 2.045(12) 2.8774(15) 156(2) 2_746 yes
O9 H3O O6 0.887(16) 1.702(17) 2.5495(14) 159(2) 2_646 yes
O1W H1W O5 0.893(10) 1.923(13) 2.7907(16) 163(3) 2_646 yes
O1W H2W O6 0.886(10) 2.098(10) 2.9833(16) 177(2) . yes
O1W H2W O9 0.886(10) 2.61(2) 3.1350(15) 118.5(19) 2_656 yes
O2W H3W O5 0.902(15) 1.916(16) 2.8013(16) 167(2) . yes
O2W H4W O6 0.914(16) 2.040(17) 2.9454(17) 170(2) 2_656 yes
C8 H8A O9 0.99 2.55 3.5225(19) 168.0 . yes
C8 H8B O1 0.99 2.48 3.3832(19) 150.8 3_756 yes
C10 H10 O2W 0.95 2.40 3.3360(18) 169.9 3_666 yes
C20 H20B O1W 0.98 2.65 3.1375(18) 110.7 . yes
C21 H21C O2 0.98 2.55 3.512(2) 169.1 3_656 yes
C27 H27 O5 0.95 2.57 3.4622(17) 156.0 2_646 yes
